data_4080687
loop_
_publ_author_name
'Leung, Wing-Por'
'Chan, Yuk-Chi'
'Mak, Thomas C. W.'

_publ_section_title
;
 Synthesis and Structural Characterization of Lithium, Potassium,
 Magnesium, and Heavier Group 14 Metal Complexes Derived from
 2-Quinolyl-Linked (Thiophosphorano)methane
;
_journal_issue 9
_journal_name_full Organometallics
_journal_page_first 2584
_journal_paper_doi 10.1021/om400062e
_journal_volume 32
_journal_year 2013
_chemical_formula_sum 'C40 H62 Li2 N2 O2 P2 S2'
_chemical_formula_weight 742.86
_chemical_name_systematic
; 
 ? 
;
_space_group_IT_number 2
_symmetry_cell_setting triclinic
_symmetry_space_group_name_Hall '-P 1'
_symmetry_space_group_name_H-M 'P -1'
_atom_sites_solution_hydrogens geom
_atom_sites_solution_primary direct
_atom_sites_solution_secondary difmap
_audit_creation_method SHELXL-97
_cell_angle_alpha 101.902(2)
_cell_angle_beta 98.882(2)
_cell_angle_gamma 100.067(2)
_cell_formula_units_Z 1
_cell_length_a 8.1729(8)
_cell_length_b 11.8714(14)
_cell_length_c 11.8887(14)
_cell_measurement_reflns_used 123
_cell_measurement_temperature 296(2)
_cell_measurement_theta_max 15
_cell_measurement_theta_min 15
_cell_volume 1089.4(2)
_computing_cell_refinement 'BRUKER KAPPA APEXII DUO DIFFRACTOMETER'
_computing_data_collection 'BRUKER KAPPA APEXII DUO DIFFRACTOMETER'
_computing_data_reduction 'BRUKER KAPPA APEXII DUO DIFFRACTOMETER'
_computing_molecular_graphics 'SIEMENS SHELXTL'
_computing_publication_material 'SIEMENS SHELXTL'
_computing_structure_refinement 'SHELXL-97 (Sheldrick, 2008)'
_computing_structure_solution 'SHELXS-97 (Sheldrick, 2008)'
_diffrn_ambient_temperature 296(2)
_diffrn_measured_fraction_theta_full 0.988
_diffrn_measured_fraction_theta_max 0.988
_diffrn_measurement_device_type 'BRUKER KAPPA APEXII DUO DIFFRACTOMETER'
_diffrn_measurement_method 'PHI & OMEGA SCAN'
_diffrn_radiation_monochromator graphite
_diffrn_radiation_source 'fine-focus sealed tube'
_diffrn_radiation_type MoK\a
_diffrn_radiation_wavelength 0.71073
_diffrn_reflns_av_R_equivalents 0.0418
_diffrn_reflns_av_sigmaI/netI 0.0388
_diffrn_reflns_limit_h_max 9
_diffrn_reflns_limit_h_min -6
_diffrn_reflns_limit_k_max 14
_diffrn_reflns_limit_k_min -14
_diffrn_reflns_limit_l_max 14
_diffrn_reflns_limit_l_min -14
_diffrn_reflns_number 11471
_diffrn_reflns_theta_full 25.25
_diffrn_reflns_theta_max 25.25
_diffrn_reflns_theta_min 1.79
_exptl_absorpt_coefficient_mu 0.229
_exptl_absorpt_correction_T_max 0.7456
_exptl_absorpt_correction_T_min 0.6830
_exptl_absorpt_correction_type multi-scan
_exptl_crystal_colour yellow
_exptl_crystal_density_diffrn 1.132
_exptl_crystal_density_method 'not measured'
_exptl_crystal_description block
_exptl_crystal_F_000 400
_exptl_crystal_size_max 0.50
_exptl_crystal_size_mid 0.40
_exptl_crystal_size_min 0.30
_refine_diff_density_max 0.330
_refine_diff_density_min -0.278
_refine_diff_density_rms 0.042
_refine_ls_extinction_method none
_refine_ls_goodness_of_fit_ref 1.088
_refine_ls_hydrogen_treatment riding
_refine_ls_matrix_type full
_refine_ls_number_parameters 226
_refine_ls_number_reflns 3901
_refine_ls_number_restraints 0
_refine_ls_restrained_S_all 1.088
_refine_ls_R_factor_all 0.0562
_refine_ls_R_factor_gt 0.0460
_refine_ls_shift/su_max 0.001
_refine_ls_shift/su_mean 0.000
_refine_ls_structure_factor_coef Fsqd
_refine_ls_weighting_details 'calc w=1/[\s^2^(Fo^2^)+(0.0593P)^2^+0.5709P] where P=(Fo^2^+2Fc^2^)/3'
_refine_ls_weighting_scheme calc
_refine_ls_wR_factor_gt 0.1329
_refine_ls_wR_factor_ref 0.1422
_reflns_number_gt 3230
_reflns_number_total 3901
_reflns_threshold_expression >2sigma(I)
_cod_data_source_file om400062e_si_002.cif
_cod_data_source_block CYC16
_cod_depositor_comments
;
The following automatic conversions were performed:

'_symmetry_cell_setting' value 'Triclinic' changed to 'triclinic'
according to /home/saulius/struct/CIF-dictionaries/cif_core.dic
dictionary named 'cif_core.dic' version 2.3.1 from 2005-06-27.

Automatic conversion script
Id: cif_fix_values 1891 2012-01-12 08:04:46Z andrius 
;
_cod_original_sg_symbol_H-M P-1
_cod_database_code 4080687

loop_
_symmetry_equiv_pos_as_xyz
'x, y, z'
'-x, -y, -z'

loop_
_atom_site_label
_atom_site_type_symbol
_atom_site_fract_x
_atom_site_fract_y
_atom_site_fract_z
_atom_site_U_iso_or_equiv
_atom_site_adp_type
_atom_site_occupancy
_atom_site_symmetry_multiplicity
_atom_site_calc_flag
_atom_site_refinement_flags
Li1 Li 0.4333(5) 0.8643(4) -0.1000(4) 0.0518(9) Uani 1 1 d .
O1 O 0.5637(3) 0.7754(2) -0.19518(19) 0.0769(6) Uani 1 1 d .
S1 S 0.54443(8) 0.91672(5) 0.10914(5) 0.0524(2) Uani 1 1 d .
N1 N 0.1971(2) 0.76003(16) -0.12928(16) 0.0434(4) Uani 1 1 d .
P1 P 0.35286(8) 0.81177(5) 0.14978(5) 0.0484(2) Uani 1 1 d .
C1 C 0.1109(3) 0.7415(2) -0.2426(2) 0.0460(5) Uani 1 1 d .
C2 C 0.1184(3) 0.8360(2) -0.2971(2) 0.0573(6) Uani 1 1 d .
H2A H 0.1809 0.9101 -0.2555 0.069 Uiso 1 1 calc R
C3 C 0.0352(4) 0.8215(3) -0.4105(2) 0.0723(8) Uani 1 1 d .
H3A H 0.0424 0.8857 -0.4444 0.087 Uiso 1 1 calc R
C4 C -0.0591(4) 0.7124(4) -0.4751(3) 0.0812(10) Uani 1 1 d .
H4A H -0.1141 0.7032 -0.5520 0.097 Uiso 1 1 calc R
C5 C -0.0704(4) 0.6188(3) -0.4249(3) 0.0731(9) Uani 1 1 d .
H5A H -0.1348 0.5458 -0.4682 0.088 Uiso 1 1 calc R
C6 C 0.0134(3) 0.6300(2) -0.3086(2) 0.0549(6) Uani 1 1 d .
C7 C 0.0081(4) 0.5353(2) -0.2520(3) 0.0662(8) Uani 1 1 d .
H7A H -0.0505 0.4599 -0.2929 0.079 Uiso 1 1 calc R
C8 C 0.0867(4) 0.5538(2) -0.1405(3) 0.0612(7) Uani 1 1 d .
H8A H 0.0816 0.4909 -0.1047 0.073 Uiso 1 1 calc R
C9 C 0.1803(3) 0.6709(2) -0.0737(2) 0.0466(5) Uani 1 1 d .
C10 C 0.2487(3) 0.6850(2) 0.0443(2) 0.0526(6) Uani 1 1 d .
H10A H 0.2367 0.6160 0.0706 0.063 Uiso 1 1 calc R
C11 C 0.2046(4) 0.9003(3) 0.2013(2) 0.0650(7) Uani 1 1 d .
H11A H 0.2700 0.9680 0.2634 0.078 Uiso 1 1 calc R
C12 C 0.0715(6) 0.8307(4) 0.2538(4) 0.1078(14) Uani 1 1 d .
H12A H -0.0030 0.8799 0.2805 0.162 Uiso 1 1 calc R
H12B H 0.1275 0.8058 0.3186 0.162 Uiso 1 1 calc R
H12C H 0.0070 0.7628 0.1950 0.162 Uiso 1 1 calc R
C13 C 0.1195(4) 0.9471(3) 0.1039(3) 0.0757(8) Uani 1 1 d .
H13A H 0.0432 0.9936 0.1331 0.113 Uiso 1 1 calc R
H13B H 0.0572 0.8823 0.0406 0.113 Uiso 1 1 calc R
H13C H 0.2039 0.9951 0.0760 0.113 Uiso 1 1 calc R
C14 C 0.4421(5) 0.7578(3) 0.2753(3) 0.0849(11) Uani 1 1 d .
H14A H 0.3490 0.7068 0.2957 0.102 Uiso 1 1 calc R
C15 C 0.5198(7) 0.8606(4) 0.3824(3) 0.132(2) Uani 1 1 d .
H15A H 0.5657 0.8308 0.4468 0.198 Uiso 1 1 calc R
H15B H 0.4338 0.9018 0.4039 0.198 Uiso 1 1 calc R
H15C H 0.6085 0.9137 0.3636 0.198 Uiso 1 1 calc R
C16 C 0.5706(5) 0.6842(4) 0.2429(4) 0.1157(16) Uani 1 1 d .
H16A H 0.6154 0.6571 0.3094 0.173 Uiso 1 1 calc R
H16B H 0.6612 0.7315 0.2196 0.173 Uiso 1 1 calc R
H16C H 0.5161 0.6178 0.1791 0.173 Uiso 1 1 calc R
C17 C 0.6606(10) 0.6465(6) -0.0863(8) 0.205(4) Uani 1 1 d .
H17A H 0.7619 0.6225 -0.0572 0.308 Uiso 1 1 calc R
H17B H 0.5794 0.5792 -0.1353 0.308 Uiso 1 1 calc R
H17C H 0.6138 0.6810 -0.0216 0.308 Uiso 1 1 calc R
C18 C 0.6972(7) 0.7247(6) -0.1479(6) 0.150(2) Uani 1 1 d .
H18A H 0.7438 0.6877 -0.2127 0.180 Uiso 1 1 calc R
H18B H 0.7863 0.7885 -0.0985 0.180 Uiso 1 1 calc R
C19 C 0.5474(5) 0.7684(3) -0.3173(3) 0.0876(10) Uani 1 1 d .
H19A H 0.6597 0.7860 -0.3349 0.105 Uiso 1 1 calc R
H19B H 0.4883 0.8281 -0.3365 0.105 Uiso 1 1 calc R
C20 C 0.4558(6) 0.6528(4) -0.3921(4) 0.133(2) Uani 1 1 d .
H20A H 0.4481 0.6548 -0.4731 0.199 Uiso 1 1 calc R
H20B H 0.3439 0.6348 -0.3760 0.199 Uiso 1 1 calc R
H20C H 0.5158 0.5933 -0.3761 0.199 Uiso 1 1 calc R

loop_
_atom_site_aniso_label
_atom_site_aniso_U_11
_atom_site_aniso_U_22
_atom_site_aniso_U_33
_atom_site_aniso_U_23
_atom_site_aniso_U_13
_atom_site_aniso_U_12
Li1 0.049(2) 0.052(2) 0.047(2) 0.0027(18) 0.0126(17) 0.0010(18)
O1 0.0675(13) 0.0912(15) 0.0733(14) 0.0042(12) 0.0264(11) 0.0281(11)
S1 0.0512(4) 0.0478(4) 0.0510(4) 0.0162(3) 0.0016(3) -0.0056(3)
N1 0.0403(10) 0.0410(10) 0.0411(10) 0.0022(8) 0.0041(8) 0.0003(8)
P1 0.0545(4) 0.0456(4) 0.0403(3) 0.0170(3) 0.0010(3) -0.0031(3)
C1 0.0357(11) 0.0539(13) 0.0411(12) -0.0020(10) 0.0072(9) 0.0063(10)
C2 0.0535(15) 0.0630(16) 0.0467(14) 0.0056(12) 0.0006(11) 0.0065(12)
C3 0.0689(19) 0.091(2) 0.0512(16) 0.0147(15) -0.0026(14) 0.0170(16)
C4 0.0640(19) 0.117(3) 0.0483(16) -0.0010(18) -0.0062(14) 0.0210(19)
C5 0.0524(16) 0.087(2) 0.0537(17) -0.0231(16) -0.0020(13) 0.0044(15)
C6 0.0403(12) 0.0606(15) 0.0498(14) -0.0111(12) 0.0073(10) 0.0043(11)
C7 0.0575(16) 0.0488(15) 0.0713(19) -0.0149(13) 0.0090(14) -0.0063(12)
C8 0.0627(16) 0.0408(13) 0.0704(18) 0.0030(12) 0.0139(14) -0.0027(12)
C9 0.0413(12) 0.0392(12) 0.0533(14) 0.0040(10) 0.0082(10) 0.0020(9)
C10 0.0564(14) 0.0371(12) 0.0595(15) 0.0161(11) 0.0040(12) -0.0017(10)
C11 0.0727(18) 0.0595(16) 0.0569(16) 0.0059(13) 0.0234(14) -0.0013(13)
C12 0.114(3) 0.103(3) 0.118(3) 0.031(3) 0.071(3) 0.008(2)
C13 0.0672(19) 0.076(2) 0.086(2) 0.0150(17) 0.0200(16) 0.0223(16)
C14 0.095(2) 0.084(2) 0.0648(19) 0.0456(17) -0.0159(17) -0.0145(18)
C15 0.181(5) 0.124(4) 0.056(2) 0.036(2) -0.039(3) -0.026(3)
C16 0.105(3) 0.102(3) 0.133(4) 0.065(3) -0.035(3) 0.012(2)
C17 0.235(8) 0.156(6) 0.319(11) 0.135(7) 0.147(8) 0.116(6)
C18 0.116(4) 0.169(5) 0.212(6) 0.085(5) 0.072(4) 0.073(4)
C19 0.090(2) 0.091(2) 0.072(2) -0.0039(18) 0.0320(18) 0.0057(19)
C20 0.116(4) 0.112(3) 0.132(4) -0.043(3) 0.053(3) -0.017(3)

loop_
_atom_type_symbol
_atom_type_description
_atom_type_scat_dispersion_real
_atom_type_scat_dispersion_imag
_atom_type_scat_source
C C 0.0033 0.0016 'International Tables Vol C Tables 4.2.6.8 and 6.1.1.4'
H H 0.0000 0.0000 'International Tables Vol C Tables 4.2.6.8 and 6.1.1.4'
Li Li -0.0003 0.0001 'International Tables Vol C Tables 4.2.6.8 and 6.1.1.4'
N N 0.0061 0.0033 'International Tables Vol C Tables 4.2.6.8 and 6.1.1.4'
O O 0.0106 0.0060 'International Tables Vol C Tables 4.2.6.8 and 6.1.1.4'
P P 0.1023 0.0942 'International Tables Vol C Tables 4.2.6.8 and 6.1.1.4'
S S 0.1246 0.1234 'International Tables Vol C Tables 4.2.6.8 and 6.1.1.4'

loop_
_geom_angle_atom_site_label_1
_geom_angle_atom_site_label_2
_geom_angle_atom_site_label_3
_geom_angle
_geom_angle_site_symmetry_1
_geom_angle_site_symmetry_3
O1 Li1 N1 106.5(2) . .
O1 Li1 S1 115.2(2) . .
N1 Li1 S1 107.84(18) . .
O1 Li1 S1 116.29(19) . 2_675
N1 Li1 S1 117.9(2) . 2_675
S1 Li1 S1 92.67(13) . 2_675
O1 Li1 Li1 129.0(2) . 2_675
N1 Li1 Li1 124.4(2) . 2_675
S1 Li1 Li1 48.47(10) . 2_675
S1 Li1 Li1 44.20(10) 2_675 2_675
C19 O1 C18 113.9(3) . .
C19 O1 Li1 121.8(2) . .
C18 O1 Li1 123.9(3) . .
P1 S1 Li1 95.69(10) . .
P1 S1 Li1 127.12(10) . 2_675
Li1 S1 Li1 87.33(13) . 2_675
C9 N1 C1 119.41(19) . .
C9 N1 Li1 116.7(2) . .
C1 N1 Li1 112.56(19) . .
C10 P1 C11 111.64(13) . .
C10 P1 C14 104.46(14) . .
C11 P1 C14 106.27(17) . .
C10 P1 S1 117.21(9) . .
C11 P1 S1 109.01(9) . .
C14 P1 S1 107.53(11) . .
N1 C1 C2 119.4(2) . .
N1 C1 C6 123.0(2) . .
C2 C1 C6 117.6(2) . .
C3 C2 C1 121.5(3) . .
C2 C3 C4 120.9(3) . .
C5 C4 C3 119.4(3) . .
C4 C5 C6 121.5(3) . .
C5 C6 C1 119.2(3) . .
C5 C6 C7 124.1(3) . .
C1 C6 C7 116.7(2) . .
C8 C7 C6 120.5(2) . .
C7 C8 C9 121.2(3) . .
N1 C9 C10 123.3(2) . .
N1 C9 C8 118.8(2) . .
C10 C9 C8 117.9(2) . .
C9 C10 P1 129.80(18) . .
C13 C11 C12 110.6(3) . .
C13 C11 P1 111.0(2) . .
C12 C11 P1 111.8(2) . .
C16 C14 C15 111.6(3) . .
C16 C14 P1 110.8(3) . .
C15 C14 P1 110.7(2) . .
C17 C18 O1 118.1(5) . .
O1 C19 C20 114.0(3) . .

loop_
_geom_bond_atom_site_label_1
_geom_bond_atom_site_label_2
_geom_bond_distance
_geom_bond_site_symmetry_2
Li1 O1 1.951(4) .
Li1 N1 2.039(4) .
Li1 S1 2.421(4) .
Li1 S1 2.600(4) 2_675
Li1 Li1 3.469(8) 2_675
O1 C19 1.420(4) .
O1 C18 1.431(5) .
S1 P1 2.0093(9) .
S1 Li1 2.600(4) 2_675
N1 C9 1.357(3) .
N1 C1 1.374(3) .
P1 C10 1.733(2) .
P1 C11 1.832(3) .
P1 C14 1.841(3) .
C1 C2 1.405(4) .
C1 C6 1.419(3) .
C2 C3 1.375(4) .
C3 C4 1.385(5) .
C4 C5 1.361(5) .
C5 C6 1.414(4) .
C6 C7 1.422(4) .
C7 C8 1.337(4) .
C8 C9 1.461(3) .
C9 C10 1.392(3) .
C11 C13 1.512(4) .
C11 C12 1.537(4) .
C14 C16 1.524(6) .
C14 C15 1.534(5) .
C17 C18 1.319(7) .
C19 C20 1.472(5) .
